data_4023423
loop_
_publ_author_name
'Alexandre F. Trindade'
'Pedro M. P. Gois'
'Lu\'is F. Veiros'
'V\^ania Andr\'e'
'M. Teresa Duarte'
'Carlos A. M. Afonso'
'Stephen Cack'
'F. Geoffrey'
'N. Cloke'

_publ_section_title
;
 Axial Coordination of NHC Ligands on Dirhodium(II) Complexes:
 Generation of a New Family of Catalysts
;
_journal_name_full 'Journal of Organic Chemistry'
_journal_page_first 4076
_journal_page_last 4086
_journal_paper_doi 10.1021/jo800087n
_journal_volume 73
_journal_year 2008
_chemical_formula_moiety 'C39 H56 N2 O9 Rh2'
_chemical_formula_sum 'C39 H56 N2 O9 Rh2'
_chemical_formula_weight 902.68
_chemical_name_common diRhTHF
_chemical_name_systematic
;
 ?
;
_space_group_IT_number 14
_symmetry_cell_setting monoclinic
_symmetry_space_group_name_Hall '-P 2ybc'
_symmetry_space_group_name_H-M 'P 1 21/c 1'
_atom_sites_solution_hydrogens geom
_atom_sites_solution_primary direct
_atom_sites_solution_secondary difmap
_audit_creation_method SHELXL-97
_cell_angle_alpha 90.00
_cell_angle_beta 105.540(2)
_cell_angle_gamma 90.00
_cell_formula_units_Z 4
_cell_length_a 17.537(8)
_cell_length_b 12.284(7)
_cell_length_c 19.233(7)
_cell_measurement_reflns_used 7247
_cell_measurement_temperature 150(2)
_cell_measurement_theta_max 25.34
_cell_measurement_theta_min 2.93
_cell_volume 3992(3)
_computing_cell_refinement 'BRUKER SMART'
_computing_data_collection 'BRUKER SMART'
_computing_data_reduction 'BRUKER SAINT'
_computing_molecular_graphics ORTEP
_computing_structure_refinement 'SHELXL-97 (Sheldrick, 1997)'
_computing_structure_solution SIR2004
_diffrn_ambient_temperature 150(2)
_diffrn_measured_fraction_theta_full 0.991
_diffrn_measured_fraction_theta_max 0.991
_diffrn_measurement_device_type 'CCD area detector'
_diffrn_measurement_method 'phi and omega scans'
_diffrn_radiation_monochromator graphite
_diffrn_radiation_source 'fine-focus sealed tube'
_diffrn_radiation_type MoK\a
_diffrn_radiation_wavelength 0.71069
_diffrn_reflns_av_R_equivalents 0.2259
_diffrn_reflns_av_sigmaI/netI 0.1931
_diffrn_reflns_limit_h_max 21
_diffrn_reflns_limit_h_min -21
_diffrn_reflns_limit_k_max 14
_diffrn_reflns_limit_k_min -14
_diffrn_reflns_limit_l_max 23
_diffrn_reflns_limit_l_min -21
_diffrn_reflns_number 37555
_diffrn_reflns_theta_full 25.34
_diffrn_reflns_theta_max 25.34
_diffrn_reflns_theta_min 2.93
_exptl_absorpt_coefficient_mu 0.881
_exptl_absorpt_correction_type none
_exptl_crystal_colour purple
_exptl_crystal_density_diffrn 1.502
_exptl_crystal_density_meas ?
_exptl_crystal_density_method .
_exptl_crystal_description needle
_exptl_crystal_F_000 1864
_exptl_crystal_size_max 0.1
_exptl_crystal_size_mid 0.06
_exptl_crystal_size_min 0.02
_refine_diff_density_max 0.726
_refine_diff_density_min -1.011
_refine_diff_density_rms 0.142
_refine_ls_extinction_coef 0.00192(18)
_refine_ls_extinction_expression Fc^*^=kFc[1+0.001xFc^2^\l^3^/sin(2\q)]^-1/4^
_refine_ls_extinction_method SHELXL
_refine_ls_goodness_of_fit_ref 0.887
_refine_ls_hydrogen_treatment constr
_refine_ls_matrix_type full
_refine_ls_number_parameters 481
_refine_ls_number_reflns 7247
_refine_ls_number_restraints 312
_refine_ls_restrained_S_all 0.867
_refine_ls_R_factor_all 0.1715
_refine_ls_R_factor_gt 0.0647
_refine_ls_shift/su_max 0.000
_refine_ls_shift/su_mean 0.000
_refine_ls_structure_factor_coef Fsqd
_refine_ls_weighting_details 'calc w=1/[\s^2^(Fo^2^)+(0.0312P)^2^+0.0000P] where P=(Fo^2^+2Fc^2^)/3'
_refine_ls_weighting_scheme calc
_refine_ls_wR_factor_gt 0.0963
_refine_ls_wR_factor_ref 0.1186
_reflns_number_gt 3514
_reflns_number_total 7247
_reflns_threshold_expression >2sigma(I)
_cod_data_source_file jo800087n-File005.cif
_cod_data_source_block diRhTHF
_cod_depositor_comments
;
The following automatic conversions were performed:
'_symmetry_cell_setting' value 'Monoclinic' changed to 'monoclinic'
according to '/home/saulius/struct/CIF-dictionaries/cif_core.dic'
dictionary named 'cif_core.dic' version 2.4.1 from 2010-06-29.

Automatic conversion script
Id: cif_fix_enum 1527 2010-12-29 10:47:43Z saulius 
;
_cod_original_sg_symbol_H-M 'P 21/c'
_cod_database_code 4023423

loop_
_symmetry_equiv_pos_as_xyz
'x, y, z'
'-x, y+1/2, -z+1/2'
'-x, -y, -z'
'x, -y-1/2, z-1/2'

loop_
_atom_site_label
_atom_site_type_symbol
_atom_site_fract_x
_atom_site_fract_y
_atom_site_fract_z
_atom_site_U_iso_or_equiv
_atom_site_adp_type
_atom_site_occupancy
_atom_site_symmetry_multiplicity
_atom_site_calc_flag
_atom_site_refinement_flags
_atom_site_disorder_assembly
_atom_site_disorder_group
Rh1 Rh 0.25800(4) 0.16664(5) 0.09322(3) 0.02292(19) Uani 1 1 d U . .
Rh2 Rh 0.25977(4) 0.03929(6) 0.18967(3) 0.0330(2) Uani 1 1 d U . .
N1 N 0.3214(3) 0.3487(5) 0.0041(3) 0.0238(15) Uani 1 1 d U . .
C6 C 0.4353(5) -0.0712(7) 0.0893(4) 0.060(3) Uani 1 1 d U . .
H6A H 0.4405 -0.0485 0.0431 0.090 Uiso 1 1 calc R . .
H6B H 0.4235 -0.1476 0.0880 0.090 Uiso 1 1 calc R . .
H6C H 0.4840 -0.0577 0.1255 0.090 Uiso 1 1 calc R . .
O3 O 0.1749(3) 0.0679(4) 0.0297(2) 0.0245(13) Uani 1 1 d U . .
O6 O 0.1717(3) 0.1279(5) 0.2127(2) 0.0374(15) Uani 1 1 d U . .
O8 O 0.3453(3) -0.0441(4) 0.1598(3) 0.0413(15) Uani 1 1 d U . .
N2 N 0.2326(3) 0.2537(5) -0.0680(3) 0.0208(15) Uani 1 1 d U . .
O5 O 0.1702(3) 0.2460(4) 0.1221(2) 0.0298(13) Uani 1 1 d U . .
C35 C 0.2766(5) 0.0384(7) -0.1928(4) 0.057(3) Uani 1 1 d U . .
H35A H 0.2420 -0.0128 -0.2235 0.086 Uiso 1 1 calc R . .
H35B H 0.3306 0.0174 -0.1873 0.086 Uiso 1 1 calc R . .
H35C H 0.2678 0.1097 -0.2139 0.086 Uiso 1 1 calc R . .
C24 C 0.1661(4) 0.1862(6) -0.0990(4) 0.0258(18) Uani 1 1 d U . .
C12 C 0.3689(4) 0.4100(6) 0.0648(4) 0.0251(19) Uani 1 1 d U . .
O7 O 0.3447(3) 0.0763(4) 0.0704(3) 0.0310(14) Uani 1 1 d U . .
O2 O 0.3420(3) 0.1325(5) 0.2563(2) 0.0338(14) Uani 1 1 d U . .
C13 C 0.3340(5) 0.4986(6) 0.0887(4) 0.029(2) Uani 1 1 d U . .
O1 O 0.3395(3) 0.2543(4) 0.1684(2) 0.0347(14) Uani 1 1 d U . .
C9 C 0.2664(4) 0.2718(6) 0.0042(4) 0.0207(18) Uani 1 1 d U . .
C30 C 0.0767(4) 0.3403(7) -0.0783(4) 0.036(2) Uani 1 1 d U . .
H30 H 0.1282 0.3717 -0.0536 0.044 Uiso 1 1 calc R . .
C10 C 0.3212(5) 0.3772(6) -0.0655(4) 0.033(2) Uani 1 1 d U . .
H10 H 0.3542 0.4281 -0.0785 0.040 Uiso 1 1 calc R . .
O9 O 0.2675(5) -0.0953(6) 0.2862(3) 0.077(2) Uani 1 1 d U . .
C18 C 0.2515(4) 0.5356(7) 0.0542(4) 0.034(2) Uani 1 1 d U . .
H18 H 0.2305 0.4905 0.0113 0.040 Uiso 1 1 calc R . .
C21 C 0.4855(5) 0.2886(7) 0.0634(4) 0.041(2) Uani 1 1 d U . .
H21 H 0.4445 0.2502 0.0269 0.049 Uiso 1 1 calc R . .
C29 C 0.0369(5) 0.0632(6) -0.1654(3) 0.028(2) Uani 1 1 d U . .
H29 H -0.0069 0.0211 -0.1878 0.034 Uiso 1 1 calc R . .
O4 O 0.1775(3) -0.0497(4) 0.1200(3) 0.0402(15) Uani 1 1 d U . .
C34 C 0.2705(5) -0.0727(7) -0.0851(4) 0.045(3) Uani 1 1 d U . .
H34A H 0.2618 -0.0700 -0.0379 0.068 Uiso 1 1 calc R . .
H34B H 0.3234 -0.0975 -0.0813 0.068 Uiso 1 1 calc R . .
H34C H 0.2333 -0.1219 -0.1150 0.068 Uiso 1 1 calc R . .
C11 C 0.2657(4) 0.3191(7) -0.1104(4) 0.036(2) Uani 1 1 d U . .
H11 H 0.2518 0.3219 -0.1605 0.043 Uiso 1 1 calc R . .
C25 C 0.0909(5) 0.2284(7) -0.1054(4) 0.029(2) Uani 1 1 d U . .
C2 C 0.4271(4) 0.2858(7) 0.2821(4) 0.043(2) Uani 1 1 d U . .
H2A H 0.4224 0.2783 0.3305 0.065 Uiso 1 1 calc R . .
H2B H 0.4198 0.3608 0.2676 0.065 Uiso 1 1 calc R . .
H2C H 0.4787 0.2623 0.2802 0.065 Uiso 1 1 calc R . .
C28 C 0.1122(5) 0.0257(7) -0.1598(4) 0.034(2) Uani 1 1 d U . .
H28 H 0.1190 -0.0420 -0.1789 0.041 Uiso 1 1 calc R . .
C16 C 0.4923(5) 0.4422(7) 0.1491(5) 0.045(2) Uani 1 1 d U . .
H16 H 0.5455 0.4249 0.1684 0.055 Uiso 1 1 calc R . .
C19 C 0.1977(5) 0.5209(7) 0.1038(4) 0.054(3) Uani 1 1 d U . .
H19A H 0.1977 0.4458 0.1176 0.081 Uiso 1 1 calc R . .
H19B H 0.1448 0.5426 0.0790 0.081 Uiso 1 1 calc R . .
H19C H 0.2166 0.5649 0.1461 0.081 Uiso 1 1 calc R . .
C32 C 0.0382(6) 0.4136(8) -0.1422(5) 0.089(4) Uani 1 1 d U . .
H32A H 0.0602 0.3979 -0.1817 0.134 Uiso 1 1 calc R . .
H32B H 0.0481 0.4885 -0.1282 0.134 Uiso 1 1 calc R . .
H32C H -0.0178 0.4007 -0.1566 0.134 Uiso 1 1 calc R . .
C15 C 0.3817(5) 0.5584(7) 0.1471(4) 0.043(2) Uani 1 1 d U . .
H15 H 0.3606 0.6181 0.1653 0.052 Uiso 1 1 calc R . .
C4 C 0.0909(5) -0.0862(6) 0.0058(4) 0.041(2) Uani 1 1 d U . .
H4A H 0.0515 -0.1064 0.0298 0.061 Uiso 1 1 calc R . .
H4B H 0.1152 -0.1506 -0.0068 0.061 Uiso 1 1 calc R . .
H4C H 0.0663 -0.0461 -0.0372 0.061 Uiso 1 1 calc R . .
C22 C 0.5235(5) 0.2063(7) 0.1243(5) 0.058(3) Uani 1 1 d U . .
H22A H 0.5640 0.2423 0.1606 0.087 Uiso 1 1 calc R . .
H22B H 0.5463 0.1470 0.1043 0.087 Uiso 1 1 calc R . .
H22C H 0.4836 0.1790 0.1455 0.087 Uiso 1 1 calc R . .
C31 C 0.0268(5) 0.3373(7) -0.0258(4) 0.049(2) Uani 1 1 d U . .
H31A H -0.0267 0.3189 -0.0510 0.073 Uiso 1 1 calc R . .
H31B H 0.0277 0.4074 -0.0036 0.073 Uiso 1 1 calc R . .
H31C H 0.0474 0.2836 0.0106 0.073 Uiso 1 1 calc R . .
C8 C 0.0760(5) 0.2693(8) 0.1883(4) 0.056(3) Uani 1 1 d U . .
H8A H 0.0589 0.3248 0.1523 0.084 Uiso 1 1 calc R . .
H8B H 0.0916 0.3023 0.2352 0.084 Uiso 1 1 calc R . .
H8C H 0.0334 0.2193 0.1861 0.084 Uiso 1 1 calc R . .
C14 C 0.4465(5) 0.3817(7) 0.0926(4) 0.036(2) Uani 1 1 d U . .
C5 C 0.3694(5) -0.0084(7) 0.1074(4) 0.034(2) Uani 1 1 d U . .
C1 C 0.3650(5) 0.2171(7) 0.2318(4) 0.030(2) Uani 1 1 d U . .
C26 C 0.1785(4) 0.0872(6) -0.1261(3) 0.0256(19) Uani 1 1 d U . .
C3 C 0.1534(4) -0.0157(7) 0.0557(4) 0.029(2) Uani 1 1 d U . .
C33 C 0.2595(4) 0.0399(7) -0.1183(4) 0.037(2) Uani 1 1 d U . .
H33 H 0.2982 0.0883 -0.0869 0.044 Uiso 1 1 calc R . .
C27 C 0.0269(4) 0.1643(7) -0.1374(4) 0.033(2) Uani 1 1 d U . .
H27 H -0.0239 0.1893 -0.1403 0.040 Uiso 1 1 calc R . .
C37 C 0.2681(5) -0.2044(8) 0.2595(5) 0.068(3) Uani 1 1 d U . .
H37A H 0.3004 -0.2516 0.2962 0.082 Uiso 1 1 calc R . .
H37B H 0.2880 -0.2061 0.2171 0.082 Uiso 1 1 calc R . .
C20 C 0.2464(6) 0.6549(8) 0.0295(5) 0.071(3) Uani 1 1 d U . .
H20A H 0.2598 0.7016 0.0710 0.107 Uiso 1 1 calc R . .
H20B H 0.1935 0.6706 0.0014 0.107 Uiso 1 1 calc R . .
H20C H 0.2827 0.6670 0.0008 0.107 Uiso 1 1 calc R . .
C39 C 0.1833(5) -0.2376(7) 0.2414(4) 0.043(2) Uani 1 1 d U . .
H39A H 0.1784 -0.3155 0.2469 0.052 Uiso 1 1 calc R . .
H39B H 0.1561 -0.2175 0.1922 0.052 Uiso 1 1 calc R . .
C38 C 0.1500(5) -0.1765(9) 0.2944(5) 0.074(4) Uani 1 1 d U . .
H38A H 0.0992 -0.1443 0.2707 0.089 Uiso 1 1 calc R . .
H38B H 0.1439 -0.2238 0.3329 0.089 Uiso 1 1 calc R . .
C23 C 0.5473(5) 0.3295(8) 0.0276(5) 0.077(3) Uani 1 1 d U . .
H23A H 0.5228 0.3774 -0.0114 0.116 Uiso 1 1 calc R . .
H23B H 0.5705 0.2688 0.0093 0.116 Uiso 1 1 calc R . .
H23C H 0.5878 0.3683 0.0623 0.116 Uiso 1 1 calc R . .
C7 C 0.1456(5) 0.2087(8) 0.1744(4) 0.037(2) Uani 1 1 d U . .
C17 C 0.4591(5) 0.5287(8) 0.1771(4) 0.048(2) Uani 1 1 d U . .
H17 H 0.4896 0.5670 0.2166 0.057 Uiso 1 1 calc R . .
C36 C 0.2089(9) -0.0938(10) 0.3214(5) 0.122(6) Uani 1 1 d U . .
H36A H 0.1837 -0.0228 0.3154 0.146 Uiso 1 1 calc R . .
H36B H 0.2322 -0.1053 0.3726 0.146 Uiso 1 1 calc R . .

loop_
_atom_site_aniso_label
_atom_site_aniso_U_11
_atom_site_aniso_U_22
_atom_site_aniso_U_33
_atom_site_aniso_U_23
_atom_site_aniso_U_13
_atom_site_aniso_U_12
Rh1 0.0290(4) 0.0280(4) 0.0105(3) -0.0002(3) 0.0031(3) 0.0019(3)
Rh2 0.0484(5) 0.0368(5) 0.0100(3) 0.0035(3) 0.0012(3) -0.0017(4)
N1 0.031(4) 0.023(4) 0.017(3) -0.003(3) 0.007(3) -0.004(3)
C6 0.062(7) 0.071(8) 0.041(5) -0.010(5) 0.004(5) 0.030(6)
O3 0.030(3) 0.027(3) 0.013(3) 0.002(2) -0.001(2) -0.007(3)
O6 0.048(4) 0.051(4) 0.016(3) 0.004(3) 0.016(3) 0.008(3)
O8 0.057(4) 0.031(4) 0.030(3) 0.001(3) 0.002(3) 0.019(3)
N2 0.032(4) 0.025(4) 0.008(3) 0.004(3) 0.011(3) -0.004(3)
O5 0.035(3) 0.032(4) 0.024(3) 0.002(3) 0.010(3) 0.005(3)
C35 0.076(7) 0.047(6) 0.067(6) 0.003(5) 0.052(6) -0.012(6)
C24 0.020(4) 0.029(5) 0.027 0.003(4) 0.004(3) -0.011(4)
C12 0.023(5) 0.035(5) 0.015(4) 0.004(4) 0.002(4) -0.003(4)
O7 0.032(3) 0.029(4) 0.028(3) 0.004(3) 0.000(3) 0.013(3)
O2 0.038(4) 0.038(4) 0.019(3) -0.006(3) -0.004(3) 0.001(3)
C13 0.041(5) 0.027(5) 0.021(4) -0.006(4) 0.011(4) 0.001(4)
O1 0.038(3) 0.040(4) 0.019(3) -0.002(3) -0.005(3) -0.012(3)
C9 0.028(5) 0.017(4) 0.021(4) -0.005(4) 0.014(4) -0.010(4)
C30 0.031(5) 0.028(5) 0.049(5) 0.001(5) 0.008(4) 0.010(4)
C10 0.052(6) 0.034(5) 0.022(4) 0.004(4) 0.024(4) -0.012(5)
O9 0.118(7) 0.054(5) 0.035(4) 0.019(4) -0.023(4) -0.048(5)
C18 0.031(5) 0.042(6) 0.025(4) -0.023(4) 0.002(4) 0.001(4)
C21 0.029(5) 0.041(6) 0.049(5) -0.007(5) 0.006(4) 0.001(4)
C29 0.035(5) 0.032(6) 0.008(4) -0.001(4) -0.009(3) -0.008(4)
O4 0.051(4) 0.043(4) 0.020(3) 0.009(3) 0.000(3) -0.015(3)
C34 0.041(6) 0.059(7) 0.034(5) -0.018(5) 0.007(4) 0.008(5)
C11 0.041(5) 0.043(6) 0.025(4) 0.003(4) 0.013(4) -0.009(5)
C25 0.039(5) 0.031(5) 0.017(4) 0.003(4) 0.009(4) -0.002(4)
C2 0.034(5) 0.057(6) 0.032(5) -0.022(5) -0.003(4) 0.002(5)
C28 0.046(6) 0.038(6) 0.018(4) -0.002(4) 0.008(4) 0.002(5)
C16 0.026(5) 0.044(6) 0.065(6) -0.002(5) 0.010(5) -0.006(5)
C19 0.047(6) 0.060(7) 0.057(6) 0.017(5) 0.018(5) 0.021(5)
C32 0.132(11) 0.063(8) 0.090(8) 0.036(7) 0.058(8) 0.046(8)
C15 0.044(6) 0.042(6) 0.044(5) -0.013(5) 0.012(5) -0.009(5)
C4 0.048(6) 0.042(6) 0.025(5) 0.004(4) -0.002(4) -0.009(5)
C22 0.039(6) 0.043(7) 0.084(7) -0.011(6) 0.003(5) 0.002(5)
C31 0.064(6) 0.029(5) 0.047(5) 0.006(5) 0.004(5) 0.020(5)
C8 0.056(6) 0.089(8) 0.026(5) -0.007(5) 0.015(5) 0.009(6)
C14 0.032(5) 0.033(5) 0.042(5) -0.011(4) 0.008(4) -0.019(4)
C5 0.031(5) 0.045(6) 0.018(4) -0.017(4) -0.006(4) 0.001(5)
C1 0.034(5) 0.031(5) 0.020(5) -0.008(4) -0.001(4) 0.000(4)
C26 0.035(5) 0.023(5) 0.013(4) -0.003(4) -0.002(4) -0.007(4)
C3 0.032(5) 0.033(6) 0.021(5) -0.003(4) 0.008(4) 0.000(4)
C33 0.031(5) 0.053(6) 0.024(4) -0.011(5) 0.006(4) 0.004(5)
C27 0.023(4) 0.043(6) 0.028(4) -0.001(4) -0.003(4) -0.004(4)
C37 0.054(7) 0.071(9) 0.071(7) 0.047(7) 0.000(6) 0.012(6)
C20 0.099(8) 0.058(7) 0.068(7) 0.030(6) 0.040(6) 0.033(7)
C39 0.047(6) 0.042(6) 0.036(5) 0.002(5) 0.003(4) -0.004(5)
C38 0.049(6) 0.094(9) 0.060(7) -0.038(7) -0.020(5) 0.032(7)
C23 0.073(7) 0.066(8) 0.119(9) -0.017(7) 0.072(7) 0.002(7)
C7 0.035(5) 0.049(7) 0.024(5) -0.023(5) 0.001(4) 0.002(5)
C17 0.043(6) 0.050(7) 0.046(6) -0.004(5) 0.005(5) -0.009(5)
C36 0.254(18) 0.097(11) 0.038(7) -0.021(7) 0.079(10) -0.084(11)

loop_
_atom_type_symbol
_atom_type_description
_atom_type_scat_dispersion_real
_atom_type_scat_dispersion_imag
_atom_type_scat_source
C C 0.0033 0.0016 'International Tables Vol C Tables 4.2.6.8 and 6.1.1.4'
H H 0.0000 0.0000 'International Tables Vol C Tables 4.2.6.8 and 6.1.1.4'
N N 0.0061 0.0033 'International Tables Vol C Tables 4.2.6.8 and 6.1.1.4'
O O 0.0106 0.0060 'International Tables Vol C Tables 4.2.6.8 and 6.1.1.4'
Rh Rh -1.1178 0.9187 'International Tables Vol C Tables 4.2.6.8 and 6.1.1.4'

loop_
_geom_angle_atom_site_label_1
_geom_angle_atom_site_label_2
_geom_angle_atom_site_label_3
_geom_angle
_geom_angle_site_symmetry_1
_geom_angle_site_symmetry_3
_geom_angle_publ_flag
O5 Rh1 O7 174.8(2) . . ?
O5 Rh1 O3 88.62(19) . . ?
O7 Rh1 O3 90.1(2) . . ?
O5 Rh1 O1 89.5(2) . . ?
O7 Rh1 O1 91.1(2) . . ?
O3 Rh1 O1 172.40(19) . . ?
O5 Rh1 C9 98.4(2) . . ?
O7 Rh1 C9 86.7(2) . . ?
O3 Rh1 C9 94.0(2) . . ?
O1 Rh1 C9 93.5(2) . . ?
O5 Rh1 Rh2 87.44(14) . . ?
O7 Rh1 Rh2 87.44(15) . . ?
O3 Rh1 Rh2 86.25(13) . . ?
O1 Rh1 Rh2 86.30(15) . . ?
C9 Rh1 Rh2 174.12(18) . . ?
O4 Rh2 O2 177.8(2) . . ?
O4 Rh2 O8 89.4(2) . . ?
O2 Rh2 O8 90.6(2) . . ?
O4 Rh2 O6 89.1(2) . . ?
O2 Rh2 O6 90.8(2) . . ?
O8 Rh2 O6 175.9(2) . . ?
O4 Rh2 Rh1 88.92(14) . . ?
O2 Rh2 Rh1 88.87(16) . . ?
O8 Rh2 Rh1 88.13(16) . . ?
O6 Rh2 Rh1 88.07(15) . . ?
O4 Rh2 O9 91.3(2) . . ?
O2 Rh2 O9 91.0(2) . . ?
O8 Rh2 O9 88.8(3) . . ?
O6 Rh2 O9 95.0(3) . . ?
Rh1 Rh2 O9 176.9(2) . . ?
C9 N1 C10 111.2(6) . . ?
C9 N1 C12 128.1(6) . . ?
C10 N1 C12 120.0(6) . . ?
C5 C6 H6A 109.5 . . ?
C5 C6 H6B 109.5 . . ?
H6A C6 H6B 109.5 . . ?
C5 C6 H6C 109.5 . . ?
H6A C6 H6C 109.5 . . ?
H6B C6 H6C 109.5 . . ?
C3 O3 Rh1 119.8(4) . . ?
C7 O6 Rh2 118.5(5) . . ?
C5 O8 Rh2 118.7(5) . . ?
C9 N2 C11 111.5(6) . . ?
C9 N2 C24 126.9(6) . . ?
C11 N2 C24 121.3(6) . . ?
C7 O5 Rh1 119.0(5) . . ?
C33 C35 H35A 109.5 . . ?
C33 C35 H35B 109.5 . . ?
H35A C35 H35B 109.5 . . ?
C33 C35 H35C 109.5 . . ?
H35A C35 H35C 109.5 . . ?
H35B C35 H35C 109.5 . . ?
C26 C24 C25 122.9(7) . . ?
C26 C24 N2 118.8(7) . . ?
C25 C24 N2 118.1(7) . . ?
C14 C12 C13 123.4(7) . . ?
C14 C12 N1 118.7(7) . . ?
C13 C12 N1 117.8(7) . . ?
C5 O7 Rh1 119.4(5) . . ?
C1 O2 Rh2 118.7(5) . . ?
C12 C13 C15 116.9(7) . . ?
C12 C13 C18 123.6(7) . . ?
C15 C13 C18 119.4(7) . . ?
C1 O1 Rh1 119.3(5) . . ?
N1 C9 N2 103.1(5) . . ?
N1 C9 Rh1 127.9(5) . . ?
N2 C9 Rh1 126.5(5) . . ?
C31 C30 C25 112.8(7) . . ?
C31 C30 C32 110.0(7) . . ?
C25 C30 C32 109.7(7) . . ?
C31 C30 H30 108.0 . . ?
C25 C30 H30 108.0 . . ?
C32 C30 H30 108.0 . . ?
C11 C10 N1 107.7(7) . . ?
C11 C10 H10 126.1 . . ?
N1 C10 H10 126.1 . . ?
C36 O9 C37 105.4(8) . . ?
C36 O9 Rh2 117.7(7) . . ?
C37 O9 Rh2 111.3(5) . . ?
C13 C18 C19 112.0(6) . . ?
C13 C18 C20 113.4(7) . . ?
C19 C18 C20 108.2(7) . . ?
C13 C18 H18 107.6 . . ?
C19 C18 H18 107.6 . . ?
C20 C18 H18 107.6 . . ?
C14 C21 C23 111.5(7) . . ?
C14 C21 C22 110.9(7) . . ?
C23 C21 C22 110.0(7) . . ?
C14 C21 H21 108.1 . . ?
C23 C21 H21 108.1 . . ?
C22 C21 H21 108.1 . . ?
C28 C29 C27 119.3(7) . . ?
C28 C29 H29 120.4 . . ?
C27 C29 H29 120.4 . . ?
C3 O4 Rh2 117.6(5) . . ?
C33 C34 H34A 109.5 . . ?
C33 C34 H34B 109.5 . . ?
H34A C34 H34B 109.5 . . ?
C33 C34 H34C 109.5 . . ?
H34A C34 H34C 109.5 . . ?
H34B C34 H34C 109.5 . . ?
C10 C11 N2 106.4(6) . . ?
C10 C11 H11 126.8 . . ?
N2 C11 H11 126.8 . . ?
C27 C25 C24 117.9(7) . . ?
C27 C25 C30 119.0(7) . . ?
C24 C25 C30 123.1(7) . . ?
C1 C2 H2A 109.5 . . ?
C1 C2 H2B 109.5 . . ?
H2A C2 H2B 109.5 . . ?
C1 C2 H2C 109.5 . . ?
H2A C2 H2C 109.5 . . ?
H2B C2 H2C 109.5 . . ?
C29 C28 C26 121.3(8) . . ?
C29 C28 H28 119.4 . . ?
C26 C28 H28 119.4 . . ?
C14 C16 C17 120.0(8) . . ?
C14 C16 H16 120.0 . . ?
C17 C16 H16 120.0 . . ?
C18 C19 H19A 109.5 . . ?
C18 C19 H19B 109.5 . . ?
H19A C19 H19B 109.5 . . ?
C18 C19 H19C 109.5 . . ?
H19A C19 H19C 109.5 . . ?
H19B C19 H19C 109.5 . . ?
C30 C32 H32A 109.5 . . ?
C30 C32 H32B 109.5 . . ?
H32A C32 H32B 109.5 . . ?
C30 C32 H32C 109.5 . . ?
H32A C32 H32C 109.5 . . ?
H32B C32 H32C 109.5 . . ?
C17 C15 C13 120.2(8) . . ?
C17 C15 H15 119.9 . . ?
C13 C15 H15 119.9 . . ?
C3 C4 H4A 109.5 . . ?
C3 C4 H4B 109.5 . . ?
H4A C4 H4B 109.5 . . ?
C3 C4 H4C 109.5 . . ?
H4A C4 H4C 109.5 . . ?
H4B C4 H4C 109.5 . . ?
C21 C22 H22A 109.5 . . ?
C21 C22 H22B 109.5 . . ?
H22A C22 H22B 109.5 . . ?
C21 C22 H22C 109.5 . . ?
H22A C22 H22C 109.5 . . ?
H22B C22 H22C 109.5 . . ?
C30 C31 H31A 109.5 . . ?
C30 C31 H31B 109.5 . . ?
H31A C31 H31B 109.5 . . ?
C30 C31 H31C 109.5 . . ?
H31A C31 H31C 109.5 . . ?
H31B C31 H31C 109.5 . . ?
C7 C8 H8A 109.5 . . ?
C7 C8 H8B 109.5 . . ?
H8A C8 H8B 109.5 . . ?
C7 C8 H8C 109.5 . . ?
H8A C8 H8C 109.5 . . ?
H8B C8 H8C 109.5 . . ?
C12 C14 C16 118.7(8) . . ?
C12 C14 C21 123.2(7) . . ?
C16 C14 C21 118.1(8) . . ?
O7 C5 O8 126.3(8) . . ?
O7 C5 C6 117.3(8) . . ?
O8 C5 C6 116.4(8) . . ?
O2 C1 O1 126.6(7) . . ?
O2 C1 C2 118.3(7) . . ?
O1 C1 C2 115.0(8) . . ?
C24 C26 C28 117.6(7) . . ?
C24 C26 C33 123.4(7) . . ?
C28 C26 C33 119.0(7) . . ?
O3 C3 O4 127.4(7) . . ?
O3 C3 C4 117.5(6) . . ?
O4 C3 C4 115.1(7) . . ?
C26 C33 C34 113.9(7) . . ?
C26 C33 C35 109.1(6) . . ?
C34 C33 C35 110.3(7) . . ?
C26 C33 H33 107.8 . . ?
C34 C33 H33 107.8 . . ?
C35 C33 H33 107.8 . . ?
C25 C27 C29 121.0(7) . . ?
C25 C27 H27 119.5 . . ?
C29 C27 H27 119.5 . . ?
O9 C37 C39 103.7(8) . . ?
O9 C37 H37A 111.0 . . ?
C39 C37 H37A 111.0 . . ?
O9 C37 H37B 111.0 . . ?
C39 C37 H37B 111.0 . . ?
H37A C37 H37B 109.0 . . ?
C18 C20 H20A 109.5 . . ?
C18 C20 H20B 109.5 . . ?
H20A C20 H20B 109.5 . . ?
C18 C20 H20C 109.5 . . ?
H20A C20 H20C 109.5 . . ?
H20B C20 H20C 109.5 . . ?
C37 C39 C38 104.4(7) . . ?
C37 C39 H39A 110.9 . . ?
C38 C39 H39A 110.9 . . ?
C37 C39 H39B 110.9 . . ?
C38 C39 H39B 110.9 . . ?
H39A C39 H39B 108.9 . . ?
C36 C38 C39 103.1(9) . . ?
C36 C38 H38A 111.2 . . ?
C39 C38 H38A 111.2 . . ?
C36 C38 H38B 111.2 . . ?
C39 C38 H38B 111.2 . . ?
H38A C38 H38B 109.1 . . ?
C21 C23 H23A 109.5 . . ?
C21 C23 H23B 109.5 . . ?
H23A C23 H23B 109.5 . . ?
C21 C23 H23C 109.5 . . ?
H23A C23 H23C 109.5 . . ?
H23B C23 H23C 109.5 . . ?
O6 C7 O5 126.9(7) . . ?
O6 C7 C8 118.2(8) . . ?
O5 C7 C8 114.8(8) . . ?
C15 C17 C16 120.7(8) . . ?
C15 C17 H17 119.7 . . ?
C16 C17 H17 119.7 . . ?
O9 C36 C38 111.7(9) . . ?
O9 C36 H36A 109.3 . . ?
C38 C36 H36A 109.3 . . ?
O9 C36 H36B 109.3 . . ?
C38 C36 H36B 109.3 . . ?
H36A C36 H36B 107.9 . . ?

loop_
_geom_bond_atom_site_label_1
_geom_bond_atom_site_label_2
_geom_bond_distance
_geom_bond_site_symmetry_2
_geom_bond_publ_flag
Rh1 O5 2.022(5) . ?
Rh1 O7 2.024(5) . ?
Rh1 O3 2.033(5) . ?
Rh1 O1 2.046(5) . ?
Rh1 C9 2.181(7) . ?
Rh1 Rh2 2.4204(11) . ?
Rh2 O4 2.009(5) . ?
Rh2 O2 2.010(5) . ?
Rh2 O8 2.022(5) . ?
Rh2 O6 2.033(5) . ?
Rh2 O9 2.462(6) . ?
N1 C9 1.350(8) . ?
N1 C10 1.383(8) . ?
N1 C12 1.450(8) . ?
C6 C5 1.506(10) . ?
C6 H6A 0.9600 . ?
C6 H6B 0.9600 . ?
C6 H6C 0.9600 . ?
O3 C3 1.243(8) . ?
O6 C7 1.247(9) . ?
O8 C5 1.270(9) . ?
N2 C9 1.375(8) . ?
N2 C11 1.378(8) . ?
N2 C24 1.424(8) . ?
O5 C7 1.281(9) . ?
C35 C33 1.539(9) . ?
C35 H35A 0.9600 . ?
C35 H35B 0.9600 . ?
C35 H35C 0.9600 . ?
C24 C26 1.363(10) . ?
C24 C25 1.391(9) . ?
C12 C14 1.367(10) . ?
C12 C13 1.385(10) . ?
O7 C5 1.269(9) . ?
O2 C1 1.252(9) . ?
C13 C15 1.413(10) . ?
C13 C18 1.493(10) . ?
O1 C1 1.266(8) . ?
C30 C31 1.505(10) . ?
C30 C25 1.514(10) . ?
C30 C32 1.526(11) . ?
C30 H30 0.9800 . ?
C10 C11 1.323(9) . ?
C10 H10 0.9300 . ?
O9 C36 1.376(12) . ?
O9 C37 1.435(11) . ?
C18 C19 1.523(10) . ?
C18 C20 1.534(11) . ?
C18 H18 0.9800 . ?
C21 C14 1.516(10) . ?
C21 C23 1.517(10) . ?
C21 C22 1.555(10) . ?
C21 H21 0.9800 . ?
C29 C28 1.376(9) . ?
C29 C27 1.383(10) . ?
C29 H29 0.9300 . ?
O4 C3 1.266(8) . ?
C34 C33 1.514(10) . ?
C34 H34A 0.9600 . ?
C34 H34B 0.9600 . ?
C34 H34C 0.9600 . ?
C11 H11 0.9300 . ?
C25 C27 1.374(9) . ?
C2 C1 1.507(10) . ?
C2 H2A 0.9600 . ?
C2 H2B 0.9600 . ?
C2 H2C 0.9600 . ?
C28 C26 1.393(10) . ?
C28 H28 0.9300 . ?
C16 C14 1.382(10) . ?
C16 C17 1.388(11) . ?
C16 H16 0.9300 . ?
C19 H19A 0.9600 . ?
C19 H19B 0.9600 . ?
C19 H19C 0.9600 . ?
C32 H32A 0.9600 . ?
C32 H32B 0.9600 . ?
C32 H32C 0.9600 . ?
C15 C17 1.375(10) . ?
C15 H15 0.9300 . ?
C4 C3 1.520(10) . ?
C4 H4A 0.9600 . ?
C4 H4B 0.9600 . ?
C4 H4C 0.9600 . ?
C22 H22A 0.9600 . ?
C22 H22B 0.9600 . ?
C22 H22C 0.9600 . ?
C31 H31A 0.9600 . ?
C31 H31B 0.9600 . ?
C31 H31C 0.9600 . ?
C8 C7 1.513(10) . ?
C8 H8A 0.9600 . ?
C8 H8B 0.9600 . ?
C8 H8C 0.9600 . ?
C26 C33 1.504(10) . ?
C33 H33 0.9800 . ?
C27 H27 0.9300 . ?
C37 C39 1.491(11) . ?
C37 H37A 0.9700 . ?
C37 H37B 0.9700 . ?
C20 H20A 0.9600 . ?
C20 H20B 0.9600 . ?
C20 H20C 0.9600 . ?
C39 C38 1.503(10) . ?
C39 H39A 0.9700 . ?
C39 H39B 0.9700 . ?
C38 C36 1.443(13) . ?
C38 H38A 0.9700 . ?
C38 H38B 0.9700 . ?
C23 H23A 0.9600 . ?
C23 H23B 0.9600 . ?
C23 H23C 0.9600 . ?
C17 H17 0.9300 . ?
C36 H36A 0.9700 . ?
C36 H36B 0.9700 . ?
